data_4301568
loop_
_publ_author_name
'Shengqian Ma'
'Daqiang Yuan'
'Xi-Sen Wang'
'Hong-Cai Zhou'

_publ_section_title
;
Microporous Lanthanide Metal-Organic Frameworks Containing Coordinatively
Linked Interpenetration: Syntheses, Gas Adsorption Studies, Thermal
Stability Analysis, and Photoluminescence Investigation
;
_journal_name_full 'Inorganic Chemistry'
_journal_page_first 2072
_journal_page_last 2077
_journal_paper_doi 10.1021/ic801948z
_journal_volume 48
_journal_year 2009
_chemical_formula_moiety 'Er4 (H2O) (SO4)2 (C24H12N3O6)8/3 4(C2H6SO) 2(H2O)'
_chemical_formula_sum 'C72 H62 Er4 N8 O31 S6'
_chemical_formula_weight 2396.70
_chemical_melting_point ?
_chemical_name_common 'PCN-17 (Er)'
_chemical_name_systematic
; 
 ? 
;
_space_group_IT_number 229
_symmetry_cell_setting cubic
_symmetry_space_group_name_Hall '-I 4 2 3'
_symmetry_space_group_name_H-M 'I m -3 m'
_atom_sites_solution_hydrogens geom
_atom_sites_solution_primary direct
_atom_sites_solution_secondary difmap
_audit_creation_method SHELXL-97
_cell_angle_alpha 90.00
_cell_angle_beta 90.00
_cell_angle_gamma 90.00
_cell_formula_units_Z 6
_cell_length_a 26.268(4)
_cell_length_b 26.268(4)
_cell_length_c 26.268(4)
_cell_measurement_reflns_used 9233
_cell_measurement_temperature 213(2)
_cell_measurement_theta_max 21.582
_cell_measurement_theta_min 2.192
_cell_volume 18125(5)
_computing_cell_refinement 'Bruker SMART'
_computing_data_collection 'Bruker SMART'
_computing_data_reduction 'Bruker SAINT'
_computing_molecular_graphics 'Bruker SHELXTL'
_computing_publication_material 'Bruker SHELXTL'
_computing_structure_refinement 'SHELXL-97 (Sheldrick, 1997)'
_computing_structure_solution 'SHELXS-97 (Sheldrick, 1990)'
_diffrn_ambient_temperature 213(2)
_diffrn_measured_fraction_theta_full 0.996
_diffrn_measured_fraction_theta_max 0.996
_diffrn_measurement_device_type 'CCD area detector'
_diffrn_measurement_method 'phi and omega scans'
_diffrn_radiation_monochromator graphite
_diffrn_radiation_source 'fine-focus sealed tube'
_diffrn_radiation_type MoK\a
_diffrn_radiation_wavelength 0.71073
_diffrn_reflns_av_R_equivalents 0.1260
_diffrn_reflns_av_sigmaI/netI 0.0382
_diffrn_reflns_limit_h_max 31
_diffrn_reflns_limit_h_min -24
_diffrn_reflns_limit_k_max 29
_diffrn_reflns_limit_k_min -31
_diffrn_reflns_limit_l_max 31
_diffrn_reflns_limit_l_min -30
_diffrn_reflns_number 41478
_diffrn_reflns_theta_full 24.97
_diffrn_reflns_theta_max 24.97
_diffrn_reflns_theta_min 1.55
_exptl_absorpt_coefficient_mu 2.914
_exptl_absorpt_correction_T_max 0.592
_exptl_absorpt_correction_T_min 0.517
_exptl_absorpt_correction_type multi-scan
_exptl_absorpt_process_details SADABS
_exptl_crystal_colour yellow
_exptl_crystal_density_diffrn 1.317
_exptl_crystal_density_meas ?
_exptl_crystal_density_method 'not measured'
_exptl_crystal_description block
_exptl_crystal_F_000 6996
_exptl_crystal_size_max 0.23
_exptl_crystal_size_mid 0.21
_exptl_crystal_size_min 0.18
_refine_diff_density_max 1.747
_refine_diff_density_min -1.193
_refine_diff_density_rms 0.137
_refine_ls_extinction_method none
_refine_ls_goodness_of_fit_ref 1.079
_refine_ls_hydrogen_treatment constr
_refine_ls_matrix_type full
_refine_ls_number_parameters 93
_refine_ls_number_reflns 1568
_refine_ls_number_restraints 0
_refine_ls_restrained_S_all 1.079
_refine_ls_R_factor_all 0.1124
_refine_ls_R_factor_gt 0.0940
_refine_ls_shift/su_max 0.000
_refine_ls_shift/su_mean 0.000
_refine_ls_structure_factor_coef Fsqd
_refine_ls_weighting_details 'calc w=1/[\s^2^(Fo^2^)+(0.1326P)^2^+226.1415P] where P=(Fo^2^+2Fc^2^)/3'
_refine_ls_weighting_scheme calc
_refine_ls_wR_factor_gt 0.2629
_refine_ls_wR_factor_ref 0.2766
_reflns_number_gt 1199
_reflns_number_total 1568
_reflns_threshold_expression >2sigma(I)
_cod_data_source_file ic801948z_si_002_1.cif
_cod_data_source_block PCN-17(Er)
_cod_depositor_comments
;
The following automatic conversions were performed:
'_symmetry_cell_setting' value 'Cubic' changed to 'cubic' according to
'/home/saulius/struct/CIF-dictionaries/cif_core.dic' dictionary named
'cif_core.dic' version 2.4.1 from 2010-06-29.

Automatic conversion script
Id: cif_fix_enum 1527 2010-12-29 10:47:43Z saulius 

The following automatic conversions were performed:

'_chemical_melting_point' value 'NOT MEASURED' was changed to '?' -
the value is undefined or not given.

Automatic conversion script
Id: cif_fix_values 1646 2011-03-28 12:23:43Z adriana 

The following automatic conversions were performed:

'_exptl_crystal_density_meas' value 'none' was changed to '?' - the
value is perceived as not measured.

Automatic conversion script
Id: cif_fix_values 3008 2015-01-20 13:52:24Z robertas 
;
_cod_original_cell_volume 18126(5)
_cod_database_code 4301568

loop_
_symmetry_equiv_pos_as_xyz
'x, y, z'
'-x, -y, z'
'-x, y, -z'
'x, -y, -z'
'z, x, y'
'z, -x, -y'
'-z, -x, y'
'-z, x, -y'
'y, z, x'
'-y, z, -x'
'y, -z, -x'
'-y, -z, x'
'y, x, -z'
'-y, -x, -z'
'y, -x, z'
'-y, x, z'
'x, z, -y'
'-x, z, y'
'-x, -z, -y'
'x, -z, y'
'z, y, -x'
'z, -y, x'
'-z, y, x'
'-z, -y, -x'
'x+1/2, y+1/2, z+1/2'
'-x+1/2, -y+1/2, z+1/2'
'-x+1/2, y+1/2, -z+1/2'
'x+1/2, -y+1/2, -z+1/2'
'z+1/2, x+1/2, y+1/2'
'z+1/2, -x+1/2, -y+1/2'
'-z+1/2, -x+1/2, y+1/2'
'-z+1/2, x+1/2, -y+1/2'
'y+1/2, z+1/2, x+1/2'
'-y+1/2, z+1/2, -x+1/2'
'y+1/2, -z+1/2, -x+1/2'
'-y+1/2, -z+1/2, x+1/2'
'y+1/2, x+1/2, -z+1/2'
'-y+1/2, -x+1/2, -z+1/2'
'y+1/2, -x+1/2, z+1/2'
'-y+1/2, x+1/2, z+1/2'
'x+1/2, z+1/2, -y+1/2'
'-x+1/2, z+1/2, y+1/2'
'-x+1/2, -z+1/2, -y+1/2'
'x+1/2, -z+1/2, y+1/2'
'z+1/2, y+1/2, -x+1/2'
'z+1/2, -y+1/2, x+1/2'
'-z+1/2, y+1/2, x+1/2'
'-z+1/2, -y+1/2, -x+1/2'
'-x, -y, -z'
'x, y, -z'
'x, -y, z'
'-x, y, z'
'-z, -x, -y'
'-z, x, y'
'z, x, -y'
'z, -x, y'
'-y, -z, -x'
'y, -z, x'
'-y, z, x'
'y, z, -x'
'-y, -x, z'
'y, x, z'
'-y, x, -z'
'y, -x, -z'
'-x, -z, y'
'x, -z, -y'
'x, z, y'
'-x, z, -y'
'-z, -y, x'
'-z, y, -x'
'z, -y, -x'
'z, y, x'
'-x+1/2, -y+1/2, -z+1/2'
'x+1/2, y+1/2, -z+1/2'
'x+1/2, -y+1/2, z+1/2'
'-x+1/2, y+1/2, z+1/2'
'-z+1/2, -x+1/2, -y+1/2'
'-z+1/2, x+1/2, y+1/2'
'z+1/2, x+1/2, -y+1/2'
'z+1/2, -x+1/2, y+1/2'
'-y+1/2, -z+1/2, -x+1/2'
'y+1/2, -z+1/2, x+1/2'
'-y+1/2, z+1/2, x+1/2'
'y+1/2, z+1/2, -x+1/2'
'-y+1/2, -x+1/2, z+1/2'
'y+1/2, x+1/2, z+1/2'
'-y+1/2, x+1/2, -z+1/2'
'y+1/2, -x+1/2, -z+1/2'
'-x+1/2, -z+1/2, y+1/2'
'x+1/2, -z+1/2, -y+1/2'
'x+1/2, z+1/2, y+1/2'
'-x+1/2, z+1/2, -y+1/2'
'-z+1/2, -y+1/2, x+1/2'
'-z+1/2, y+1/2, -x+1/2'
'z+1/2, -y+1/2, -x+1/2'
'z+1/2, y+1/2, x+1/2'

loop_
_atom_site_label
_atom_site_type_symbol
_atom_site_fract_x
_atom_site_fract_y
_atom_site_fract_z
_atom_site_U_iso_or_equiv
_atom_site_adp_type
_atom_site_occupancy
_atom_site_symmetry_multiplicity
_atom_site_calc_flag
_atom_site_refinement_flags
_atom_site_disorder_assembly
_atom_site_disorder_group
Er1' Er -0.5000 0.1057(3) 0.0000 0.183(3) Uani 0.50 4 d SP . .
Er1 Er -0.5000 0.13823(9) 0.0000 0.0618(7) Uani 0.50 4 d SP . .
S1 S -0.5000 0.2500 0.0000 0.128(4) Uani 1 8 d S . .
O1 O -0.5000 0.2894(12) 0.0379(11) 0.43(3) Uani 1 2 d S . .
O2 O -0.4446(4) 0.1219(5) 0.0608(5) 0.175(6) Uani 1 1 d . . .
O3 O -0.5000 0.0000 0.0000 0.26(4) Uani 1 16 d S . .
N1 N -0.2345(7) 0.2345(7) 0.1691(9) 0.187(12) Uani 1 2 d S . .
C1 C -0.3606(6) 0.1670(7) 0.1036(7) 0.167(9) Uani 1 1 d . . .
H1A H -0.3744 0.1812 0.0738 0.201 Uiso 1 1 calc R . .
C2 C -0.2969(8) 0.1673(8) 0.1673(8) 0.146(10) Uani 1 2 d S . .
C3 C -0.2534(8) 0.1927(7) 0.1927(7) 0.140(9) Uani 1 2 d S . .
C4 C -0.3191(7) 0.1889(7) 0.1258(7) 0.180(11) Uani 1 1 d . . .
H4A H -0.3057 0.2192 0.1123 0.216 Uiso 1 1 calc R . .
C6 C -0.4260(8) 0.1014(7) 0.1014(7) 0.130(8) Uani 1 2 d S . .
C7 C -0.3824(8) 0.1246(7) 0.1246(7) 0.146(11) Uani 1 2 d S . .
O6 O -0.2534(7) 0.0000 0.2534(7) 0.29(2) Uani 1 4 d S . .
S2 S -0.2880(5) 0.0000 0.2880(5) 0.295(12) Uani 1 4 d S . .
O4 O -0.1616(5) 0.0000 0.0000 0.075(5) Uani 1 8 d S . .
C8 C -0.2731(13) 0.0000 0.3554(13) 0.231(19) Uani 1 2 d S . .
H8A H -0.3044 0.0000 0.3749 0.346 Uiso 1 2 calc SR . .
H8B H -0.2534 0.0302 0.3636 0.346 Uiso 0.50 1 calc PR . .
H8C H -0.2534 -0.0302 0.3636 0.346 Uiso 0.50 1 calc PR . .

loop_
_atom_site_aniso_label
_atom_site_aniso_U_11
_atom_site_aniso_U_22
_atom_site_aniso_U_33
_atom_site_aniso_U_23
_atom_site_aniso_U_13
_atom_site_aniso_U_12
Er1' 0.108(3) 0.350(8) 0.090(3) 0.000 0.000 0.000
Er1 0.0224(7) 0.0828(14) 0.0803(13) 0.000 0.000 0.000
S1 0.104(5) 0.176(12) 0.104(5) 0.000 0.000 0.000
O1 0.86(9) 0.25(3) 0.19(2) -0.17(2) 0.000 0.000
O2 0.089(7) 0.276(17) 0.161(11) 0.058(10) -0.060(8) -0.055(8)
O3 0.31(10) 0.24(5) 0.24(5) 0.000 0.000 0.000
N1 0.162(13) 0.162(13) 0.24(2) 0.125(15) -0.125(15) -0.109(15)
C1 0.131(13) 0.205(19) 0.166(15) 0.095(14) -0.092(12) -0.085(13)
C2 0.119(15) 0.159(13) 0.159(13) 0.087(16) -0.087(13) -0.087(13)
C3 0.125(16) 0.147(13) 0.147(13) 0.082(16) -0.050(12) -0.050(12)
C4 0.189(18) 0.181(17) 0.170(16) 0.100(14) -0.105(14) -0.126(16)
C6 0.083(13) 0.154(12) 0.154(12) -0.001(16) -0.025(9) -0.025(9)
C7 0.091(14) 0.174(15) 0.174(15) 0.069(18) -0.070(13) -0.070(13)
O6 0.17(2) 0.54(8) 0.17(2) 0.000 0.10(3) 0.000
S2 0.173(8) 0.54(4) 0.173(8) 0.000 0.021(12) 0.000
O4 0.008(6) 0.109(9) 0.109(9) 0.000 0.000 0.000
C8 0.24(4) 0.22(4) 0.23(4) 0.000 0.16(3) 0.000

loop_
_atom_type_symbol
_atom_type_description
_atom_type_scat_dispersion_real
_atom_type_scat_dispersion_imag
_atom_type_scat_source
C C 0.0033 0.0016 'International Tables Vol C Tables 4.2.6.8 and 6.1.1.4'
H H 0.0000 0.0000 'International Tables Vol C Tables 4.2.6.8 and 6.1.1.4'
N N 0.0061 0.0033 'International Tables Vol C Tables 4.2.6.8 and 6.1.1.4'
O O 0.0106 0.0060 'International Tables Vol C Tables 4.2.6.8 and 6.1.1.4'
S S 0.1246 0.1234 'International Tables Vol C Tables 4.2.6.8 and 6.1.1.4'
Er Er -0.2586 4.9576 'International Tables Vol C Tables 4.2.6.8 and 6.1.1.4'

loop_
_geom_angle_atom_site_label_1
_geom_angle_atom_site_label_2
_geom_angle_atom_site_label_3
_geom_angle
_geom_angle_site_symmetry_1
_geom_angle_site_symmetry_3
_geom_angle_publ_flag
Er1 Er1' O2 78.8(4) . 3_455 ?
Er1 Er1' O2 78.8(4) . . ?
O2 Er1' O2 157.7(9) 3_455 . ?
Er1 Er1' O2 78.8(4) . 52_455 ?
O2 Er1' O2 92.9(7) 3_455 52_455 ?
O2 Er1' O2 82.7(7) . 52_455 ?
Er1 Er1' O2 78.8(4) . 50 ?
O2 Er1' O2 82.7(7) 3_455 50 ?
O2 Er1' O2 92.9(7) . 50 ?
O2 Er1' O2 157.7(9) 52_455 50 ?
Er1 Er1' O3 180.0 . . ?
O2 Er1' O3 101.2(4) 3_455 . ?
O2 Er1' O3 101.2(4) . . ?
O2 Er1' O3 101.2(4) 52_455 . ?
O2 Er1' O3 101.2(4) 50 . ?
Er1 Er1' Er1' 135.0 . 17 ?
O2 Er1' Er1' 67.9(4) 3_455 17 ?
O2 Er1' Er1' 130.5(4) . 17 ?
O2 Er1' Er1' 130.5(4) 52_455 17 ?
O2 Er1' Er1' 67.9(4) 50 17 ?
O3 Er1' Er1' 45.0 . 17 ?
Er1 Er1' Er1' 135.0 . 65_455 ?
O2 Er1' Er1' 130.5(4) 3_455 65_455 ?
O2 Er1' Er1' 67.9(4) . 65_455 ?
O2 Er1' Er1' 67.9(4) 52_455 65_455 ?
O2 Er1' Er1' 130.5(4) 50 65_455 ?
O3 Er1' Er1' 45.0 . 65_455 ?
Er1' Er1' Er1' 90.0 17 65_455 ?
Er1' Er1 O1 152.3(5) . 46_455 ?
Er1' Er1 O1 152.3(5) . 93_455 ?
O1 Er1 O1 55.3(10) 46_455 93_455 ?
Er1' Er1 O2 78.8(4) . 3_455 ?
O1 Er1 O2 118.7(5) 46_455 3_455 ?
O1 Er1 O2 82.3(5) 93_455 3_455 ?
Er1' Er1 O2 78.8(4) . 52_455 ?
O1 Er1 O2 118.7(5) 46_455 52_455 ?
O1 Er1 O2 82.3(5) 93_455 52_455 ?
O2 Er1 O2 92.9(7) 3_455 52_455 ?
Er1' Er1 O2 78.8(4) . 50 ?
O1 Er1 O2 82.3(5) 46_455 50 ?
O1 Er1 O2 118.7(5) 93_455 50 ?
O2 Er1 O2 82.7(6) 3_455 50 ?
O2 Er1 O2 157.5(7) 52_455 50 ?
Er1' Er1 O2 78.8(4) . . ?
O1 Er1 O2 82.3(5) 46_455 . ?
O1 Er1 O2 118.7(5) 93_455 . ?
O2 Er1 O2 157.5(7) 3_455 . ?
O2 Er1 O2 82.7(6) 52_455 . ?
O2 Er1 O2 92.9(7) 50 . ?
Er1' Er1 S1 180.0 . . ?
O1 Er1 S1 27.7(5) 46_455 . ?
O1 Er1 S1 27.7(5) 93_455 . ?
O2 Er1 S1 101.2(4) 3_455 . ?
O2 Er1 S1 101.2(4) 52_455 . ?
O2 Er1 S1 101.2(4) 50 . ?
O2 Er1 S1 101.2(4) . . ?
O1 S1 O1 88(3) . 50 ?
O1 S1 O1 121.2(18) . 93_455 ?
O1 S1 O1 121.2(18) 50 93_455 ?
O1 S1 O1 121.2(18) . 46_455 ?
O1 S1 O1 121.2(18) 50 46_455 ?
O1 S1 O1 88(3) 93_455 46_455 ?
O1 S1 Er1 136.1(15) . . ?
O1 S1 Er1 136.1(15) 50 . ?
O1 S1 Er1 136.1(15) 93_455 93_455 ?
O1 S1 Er1 136.1(15) 46_455 93_455 ?
Er1 S1 Er1 180.0 . 93_455 ?
S1 O1 Er1 108.4(18) . 93_455 ?
C6 O2 Er1' 140.3(13) . . ?
C6 O2 Er1 158.5(12) . . ?
Er1' O3 Er1' 90.0 65_455 . ?
Er1' O3 Er1' 90.0 65_455 49_455 ?
Er1' O3 Er1' 180.0 . 49_455 ?
Er1' O3 Er1' 180.0 65_455 17 ?
Er1' O3 Er1' 90.0 . 17 ?
Er1' O3 Er1' 90.0 49_455 17 ?
C3 N1 C3 113(2) 7 . ?
C4 C1 C7 120.3(14) . . ?
C4 C1 H1A 119.8 . . ?
C7 C1 H1A 119.8 . . ?
C4 C2 C4 119.0(16) 67 . ?
C4 C2 C3 120.2(9) 67 . ?
C4 C2 C3 120.2(9) . . ?
N1 C3 N1 127(2) 10 . ?
N1 C3 C2 116.2(10) 10 . ?
N1 C3 C2 116.2(10) . . ?
C2 C4 C1 120.6(14) . . ?
C2 C4 H4A 119.7 . . ?
C1 C4 H4A 119.7 . . ?
O2 C6 O2 123(2) . 67 ?
O2 C6 C7 118.5(10) . . ?
O2 C6 C7 118.5(10) 67 . ?
C1 C7 C1 118.8(17) 67 . ?
C1 C7 C6 120.6(9) 67 . ?
C1 C7 C6 120.6(9) . . ?
O6 S2 C8 122.5(11) . . ?
O6 S2 C8 122.5(11) . 70 ?
C8 S2 C8 115(2) . 70 ?
S2 C8 H8A 109.5 . . ?
S2 C8 H8B 109.5 . . ?
H8A C8 H8B 109.5 . . ?
S2 C8 H8C 109.5 . . ?
H8A C8 H8C 109.5 . . ?
H8B C8 H8C 109.5 . . ?

loop_
_geom_bond_atom_site_label_1
_geom_bond_atom_site_label_2
_geom_bond_distance
_geom_bond_site_symmetry_2
_geom_bond_publ_flag
Er1' O2 2.201(11) . ?
Er1' O3 2.776(8) . ?
Er1 O1 2.15(4) 46_455 ?
Er1 O2 2.202(11) . ?
Er1 S1 2.936(2) . ?
S1 O1 1.436(18) . ?
S1 Er1 2.936(2) 93_455 ?
O1 Er1 2.15(4) 93_455 ?
O2 C6 1.292(14) . ?
O3 Er1' 2.776(8) 17 ?
N1 C3 1.355(12) 7 ?
N1 C3 1.355(12) . ?
C1 C4 1.363(18) . ?
C1 C7 1.368(17) . ?
C1 H1A 0.9400 . ?
C2 C4 1.359(15) 67 ?
C2 C4 1.359(15) . ?
C2 C3 1.48(2) . ?
C3 N1 1.355(12) 10 ?
C4 H4A 0.9400 . ?
C6 O2 1.292(14) 67 ?
C6 C7 1.43(3) . ?
C7 C1 1.368(17) 67 ?
O6 S2 1.29(3) . ?
S2 C8 1.81(4) . ?
S2 C8 1.81(4) 70 ?
C8 H8A 0.9700 . ?
C8 H8B 0.9700 . ?
C8 H8C 0.9700 . ?
